data_4106590
loop_
_publ_author_name
'Xiaoxi Zhao'
'Douglas W. Stephan'

_publ_section_title
;
 Olefin-Borane "van der Waals Complexes": Intermediates in Frustrated
 Lewis Pair Addition Reactions
;
_journal_name_full 'Journal of the American Chemical Society'
_journal_page_first 12448
_journal_page_last 12450
_journal_paper_doi 10.1021/ja205598k
_journal_volume 133
_journal_year 2011
_chemical_formula_sum 'C36 H44 B F10 P'
_chemical_formula_weight 708.49
_chemical_name_systematic
; 
 ? 
;
_space_group_IT_number 14
_symmetry_cell_setting monoclinic
_symmetry_space_group_name_Hall '-P 2ybc'
_symmetry_space_group_name_H-M 'P 1 21/c 1'
_atom_sites_solution_hydrogens geom
_atom_sites_solution_primary direct
_atom_sites_solution_secondary difmap
_audit_creation_method SHELXL-97
_cell_angle_alpha 90.00
_cell_angle_beta 110.878(5)
_cell_angle_gamma 90.00
_cell_formula_units_Z 4
_cell_length_a 13.0483(16)
_cell_length_b 15.951(2)
_cell_length_c 17.5001(19)
_cell_measurement_reflns_used 3326
_cell_measurement_temperature 150(2)
_cell_measurement_theta_max 21.76
_cell_measurement_theta_min 2.49
_cell_volume 3403.2(7)
_computing_cell_refinement 'Bruker SAINT'
_computing_data_collection 'Bruker APEX2'
_computing_data_reduction 'Bruker SAINT'
_computing_molecular_graphics 'Bruker SHELXTL'
_computing_publication_material 'Bruker SHELXTL'
_computing_structure_refinement 'SHELXL-97 (Sheldrick, 2008)'
_computing_structure_solution 'SHELXS-97 (Sheldrick, 2008)'
_diffrn_ambient_temperature 150(2)
_diffrn_measured_fraction_theta_full 0.990
_diffrn_measured_fraction_theta_max 0.990
_diffrn_measurement_device_type 'Bruker APEX-II CCD'
_diffrn_measurement_method '\f and \w scans'
_diffrn_radiation_monochromator graphite
_diffrn_radiation_source 'fine-focus sealed tube'
_diffrn_radiation_type MoK\a
_diffrn_radiation_wavelength 0.71073
_diffrn_reflns_av_R_equivalents 0.0739
_diffrn_reflns_av_sigmaI/netI 0.0912
_diffrn_reflns_limit_h_max 16
_diffrn_reflns_limit_h_min -16
_diffrn_reflns_limit_k_max 20
_diffrn_reflns_limit_k_min -20
_diffrn_reflns_limit_l_max 21
_diffrn_reflns_limit_l_min -22
_diffrn_reflns_number 30144
_diffrn_reflns_theta_full 27.53
_diffrn_reflns_theta_max 27.53
_diffrn_reflns_theta_min 1.67
_exptl_absorpt_coefficient_mu 0.161
_exptl_absorpt_correction_T_max 0.7456
_exptl_absorpt_correction_T_min 0.6967
_exptl_absorpt_correction_type multi-scan
_exptl_absorpt_process_details SADABS
_exptl_crystal_colour colourless
_exptl_crystal_density_diffrn 1.383
_exptl_crystal_description block
_exptl_crystal_F_000 1480
_exptl_crystal_size_max 0.14
_exptl_crystal_size_mid 0.12
_exptl_crystal_size_min 0.08
_refine_diff_density_max 0.349
_refine_diff_density_min -0.315
_refine_diff_density_rms 0.058
_refine_ls_extinction_method none
_refine_ls_goodness_of_fit_ref 0.993
_refine_ls_hydrogen_treatment constr
_refine_ls_matrix_type full
_refine_ls_number_parameters 443
_refine_ls_number_reflns 7751
_refine_ls_number_restraints 0
_refine_ls_restrained_S_all 0.993
_refine_ls_R_factor_all 0.1193
_refine_ls_R_factor_gt 0.0509
_refine_ls_shift/su_max 0.001
_refine_ls_shift/su_mean 0.000
_refine_ls_structure_factor_coef Fsqd
_refine_ls_weighting_details 'calc w=1/[\s^2^(Fo^2^)+(0.0439P)^2^+0.2964P] where P=(Fo^2^+2Fc^2^)/3'
_refine_ls_weighting_scheme calc
_refine_ls_wR_factor_gt 0.0950
_refine_ls_wR_factor_ref 0.1167
_reflns_number_gt 4369
_reflns_number_total 7751
_reflns_threshold_expression >2sigma(I)
_cod_data_source_file ja205598k_si_079.cif
_cod_data_source_block xz079_0m
_cod_original_cell_volume 3403.3(7)
_cod_database_code 4106590

loop_
_symmetry_equiv_pos_as_xyz
'x, y, z'
'-x, y+1/2, -z+1/2'
'-x, -y, -z'
'x, -y-1/2, z-1/2'

loop_
_atom_site_label
_atom_site_type_symbol
_atom_site_fract_x
_atom_site_fract_y
_atom_site_fract_z
_atom_site_U_iso_or_equiv
_atom_site_adp_type
_atom_site_occupancy
_atom_site_symmetry_multiplicity
_atom_site_calc_flag
_atom_site_refinement_flags
P1 P 0.28978(5) 0.99589(4) 0.20220(4) 0.02043(15) Uani 1 1 d .
B1 B 0.3362(2) 0.88233(18) -0.01068(16) 0.0216(6) Uani 1 1 d .
F1 F 0.40924(10) 0.69889(9) 0.04149(8) 0.0352(4) Uani 1 1 d .
F2 F 0.27913(11) 0.56828(9) 0.01666(8) 0.0340(4) Uani 1 1 d .
F3 F 0.06041(12) 0.58164(10) -0.06773(10) 0.0473(4) Uani 1 1 d .
F4 F -0.02658(11) 0.73532(10) -0.12216(10) 0.0513(5) Uani 1 1 d .
F5 F 0.09939(10) 0.87074(9) -0.08968(9) 0.0345(4) Uani 1 1 d .
F6 F 0.37626(11) 0.79175(9) -0.14082(8) 0.0350(4) Uani 1 1 d .
F7 F 0.32805(12) 0.83507(10) -0.29624(9) 0.0412(4) Uani 1 1 d .
F8 F 0.23146(12) 0.98607(10) -0.35160(9) 0.0449(4) Uani 1 1 d .
F9 F 0.17900(12) 1.08899(10) -0.24761(9) 0.0415(4) Uani 1 1 d .
F10 F 0.21854(12) 1.04631(9) -0.09512(8) 0.0351(4) Uani 1 1 d .
C1 C 0.26254(18) 0.79451(15) -0.02040(13) 0.0212(5) Uani 1 1 d .
C2 C 0.30053(18) 0.71394(16) 0.00370(13) 0.0221(5) Uani 1 1 d .
C3 C 0.2353(2) 0.64369(15) -0.00964(14) 0.0246(6) Uani 1 1 d .
C4 C 0.1247(2) 0.65014(16) -0.05194(16) 0.0285(6) Uani 1 1 d .
C5 C 0.08180(19) 0.72730(17) -0.07838(16) 0.0310(6) Uani 1 1 d .
C6 C 0.14946(19) 0.79619(15) -0.06128(14) 0.0247(6) Uani 1 1 d .
C7 C 0.30391(18) 0.91656(15) -0.10677(14) 0.0219(5) Uani 1 1 d .
C8 C 0.32769(18) 0.86724(15) -0.16371(15) 0.0248(6) Uani 1 1 d .
C9 C 0.30422(19) 0.88838(17) -0.24470(15) 0.0286(6) Uani 1 1 d .
C10 C 0.25486(19) 0.96334(17) -0.27322(14) 0.0285(6) Uani 1 1 d .
C11 C 0.22844(19) 1.01514(16) -0.22036(15) 0.0283(6) Uani 1 1 d .
C12 C 0.25217(18) 0.99080(16) -0.14012(14) 0.0251(6) Uani 1 1 d .
C13 C 0.46855(18) 0.87082(15) 0.02951(14) 0.0260(6) Uani 1 1 d .
H13A H 0.4898 0.8210 0.0049 0.031 Uiso 1 1 calc R
H13B H 0.5041 0.9203 0.0155 0.031 Uiso 1 1 calc R
C14 C 0.51188(18) 0.86049(16) 0.12256(15) 0.0284(6) Uani 1 1 d .
H14A H 0.4864 0.8061 0.1365 0.034 Uiso 1 1 calc R
H14B H 0.5931 0.8594 0.1429 0.034 Uiso 1 1 calc R
C15 C 0.47408(18) 0.93081(16) 0.16534(15) 0.0262(6) Uani 1 1 d .
H15A H 0.4997 0.9854 0.1520 0.031 Uiso 1 1 calc R
H15B H 0.5064 0.9228 0.2253 0.031 Uiso 1 1 calc R
C16 C 0.34770(17) 0.93121(15) 0.13786(13) 0.0211(5) Uani 1 1 d .
H16A H 0.3259 0.8720 0.1432 0.025 Uiso 1 1 calc R
C17 C 0.30079(17) 0.95131(15) 0.04521(13) 0.0212(5) Uani 1 1 d .
H17A H 0.3269 1.0074 0.0362 0.025 Uiso 1 1 calc R
H17B H 0.2198 0.9535 0.0269 0.025 Uiso 1 1 calc R
C18 C 0.38195(18) 0.98632(16) 0.31344(14) 0.0263(6) Uani 1 1 d .
C19 C 0.48553(19) 1.04125(17) 0.33324(15) 0.0316(6) Uani 1 1 d .
H19A H 0.5355 1.0295 0.3891 0.047 Uiso 1 1 calc R
H19B H 0.4646 1.1006 0.3287 0.047 Uiso 1 1 calc R
H19C H 0.5223 1.0286 0.2946 0.047 Uiso 1 1 calc R
C20 C 0.4192(2) 0.89448(16) 0.33519(15) 0.0339(7) Uani 1 1 d .
H20A H 0.4892 0.8937 0.3814 0.051 Uiso 1 1 calc R
H20B H 0.4284 0.8673 0.2878 0.051 Uiso 1 1 calc R
H20C H 0.3637 0.8643 0.3502 0.051 Uiso 1 1 calc R
C21 C 0.3250(2) 1.01467(18) 0.37269(14) 0.0365(7) Uani 1 1 d .
H21A H 0.3770 1.0112 0.4291 0.055 Uiso 1 1 calc R
H21B H 0.2621 0.9782 0.3663 0.055 Uiso 1 1 calc R
H21C H 0.2997 1.0727 0.3603 0.055 Uiso 1 1 calc R
C22 C 0.27670(19) 1.10923(15) 0.16861(14) 0.0251(6) Uani 1 1 d .
C23 C 0.3817(2) 1.13837(16) 0.15539(15) 0.0305(6) Uani 1 1 d .
H23A H 0.3756 1.1981 0.1416 0.046 Uiso 1 1 calc R
H23B H 0.3910 1.1062 0.1106 0.046 Uiso 1 1 calc R
H23C H 0.4451 1.1293 0.2056 0.046 Uiso 1 1 calc R
C24 C 0.2577(2) 1.16844(16) 0.23198(15) 0.0338(7) Uani 1 1 d .
H24A H 0.2447 1.2255 0.2098 0.051 Uiso 1 1 calc R
H24B H 0.3227 1.1681 0.2822 0.051 Uiso 1 1 calc R
H24C H 0.1939 1.1493 0.2442 0.051 Uiso 1 1 calc R
C25 C 0.17993(19) 1.12240(16) 0.08680(14) 0.0287(6) Uani 1 1 d .
H25A H 0.1792 1.1808 0.0691 0.043 Uiso 1 1 calc R
H25B H 0.1107 1.1097 0.0944 0.043 Uiso 1 1 calc R
H25C H 0.1886 1.0850 0.0451 0.043 Uiso 1 1 calc R
C26 C 0.15139(18) 0.94799(16) 0.18950(14) 0.0278(6) Uani 1 1 d .
C27 C 0.0857(2) 0.92591(18) 0.09973(15) 0.0358(7) Uani 1 1 d .
H27A H 0.0145 0.9023 0.0955 0.054 Uiso 1 1 calc R
H27B H 0.1265 0.8847 0.0804 0.054 Uiso 1 1 calc R
H27C H 0.0742 0.9767 0.0662 0.054 Uiso 1 1 calc R
C28 C 0.07992(19) 1.00560(18) 0.22045(16) 0.0378(7) Uani 1 1 d .
H28A H 0.0126 0.9760 0.2171 0.057 Uiso 1 1 calc R
H28B H 0.0610 1.0562 0.1866 0.057 Uiso 1 1 calc R
H28C H 0.1206 1.0213 0.2774 0.057 Uiso 1 1 calc R
C29 C 0.1667(2) 0.86407(17) 0.23617(16) 0.0370(7) Uani 1 1 d .
H29A H 0.0953 0.8370 0.2240 0.056 Uiso 1 1 calc R
H29B H 0.1998 0.8746 0.2951 0.056 Uiso 1 1 calc R
H29C H 0.2149 0.8274 0.2191 0.056 Uiso 1 1 calc R
C30 C 0.9056(2) 0.66985(18) 0.08406(18) 0.0401(7) Uani 1 1 d .
C31 C 0.8469(2) 0.62561(18) 0.01494(18) 0.0425(7) Uani 1 1 d .
H31A H 0.8826 0.5837 -0.0051 0.051 Uiso 1 1 calc R
C32 C 0.7365(2) 0.64140(18) -0.02587(17) 0.0386(7) Uani 1 1 d .
H32A H 0.6973 0.6104 -0.0738 0.046 Uiso 1 1 calc R
C33 C 0.6832(2) 0.70076(18) 0.00182(17) 0.0370(7) Uani 1 1 d .
H33A H 0.6071 0.7106 -0.0258 0.044 Uiso 1 1 calc R
C34 C 0.7415(2) 0.74650(17) 0.07055(17) 0.0384(7) Uani 1 1 d .
H34A H 0.7055 0.7889 0.0897 0.046 Uiso 1 1 calc R
C35 C 0.8511(2) 0.73123(18) 0.11149(17) 0.0401(7) Uani 1 1 d .
H35A H 0.8901 0.7629 0.1590 0.048 Uiso 1 1 calc R
C36 C 1.0249(2) 0.6510(2) 0.1294(2) 0.0704(11) Uani 1 1 d .
H36A H 1.0405 0.5930 0.1184 0.106 Uiso 1 1 calc R
H36B H 1.0419 0.6583 0.1882 0.106 Uiso 1 1 calc R
H36C H 1.0702 0.6893 0.1110 0.106 Uiso 1 1 calc R

loop_
_atom_site_aniso_label
_atom_site_aniso_U_11
_atom_site_aniso_U_22
_atom_site_aniso_U_33
_atom_site_aniso_U_23
_atom_site_aniso_U_13
_atom_site_aniso_U_12
P1 0.0195(3) 0.0230(4) 0.0186(3) 0.0014(3) 0.0067(2) 0.0012(3)
B1 0.0229(13) 0.0212(16) 0.0219(15) -0.0009(12) 0.0093(12) 0.0014(11)
F1 0.0284(8) 0.0283(9) 0.0401(9) 0.0044(7) 0.0015(7) 0.0071(6)
F2 0.0461(9) 0.0231(9) 0.0340(9) 0.0058(7) 0.0157(7) 0.0050(7)
F3 0.0416(9) 0.0294(10) 0.0741(12) -0.0071(8) 0.0244(9) -0.0086(7)
F4 0.0222(8) 0.0383(10) 0.0818(13) -0.0090(9) 0.0042(8) 0.0014(7)
F5 0.0254(7) 0.0256(9) 0.0463(9) 0.0004(7) 0.0051(6) 0.0076(6)
F6 0.0472(9) 0.0253(9) 0.0385(9) -0.0040(7) 0.0225(7) 0.0063(7)
F7 0.0522(9) 0.0474(11) 0.0321(9) -0.0135(7) 0.0250(8) -0.0045(8)
F8 0.0528(9) 0.0620(12) 0.0226(8) 0.0054(8) 0.0166(7) -0.0053(8)
F9 0.0473(9) 0.0399(10) 0.0354(9) 0.0123(7) 0.0123(7) 0.0091(8)
F10 0.0497(9) 0.0289(9) 0.0276(8) 0.0017(7) 0.0148(7) 0.0155(7)
C1 0.0246(12) 0.0245(14) 0.0168(13) 0.0005(10) 0.0101(10) 0.0025(10)
C2 0.0235(12) 0.0277(15) 0.0154(13) 0.0007(10) 0.0073(10) 0.0026(11)
C3 0.0381(14) 0.0204(14) 0.0214(14) 0.0040(11) 0.0179(11) 0.0056(11)
C4 0.0333(14) 0.0211(15) 0.0377(16) -0.0058(12) 0.0205(12) -0.0061(11)
C5 0.0228(13) 0.0311(16) 0.0389(16) -0.0052(13) 0.0106(11) 0.0025(12)
C6 0.0279(13) 0.0206(14) 0.0265(14) 0.0011(11) 0.0107(11) 0.0063(11)
C7 0.0225(12) 0.0201(14) 0.0246(14) -0.0033(11) 0.0101(10) -0.0028(10)
C8 0.0269(13) 0.0199(14) 0.0296(15) -0.0032(11) 0.0125(11) -0.0037(11)
C9 0.0318(14) 0.0341(17) 0.0269(15) -0.0093(12) 0.0188(12) -0.0077(12)
C10 0.0302(13) 0.0386(17) 0.0179(14) 0.0030(12) 0.0100(11) -0.0079(12)
C11 0.0274(13) 0.0250(15) 0.0307(15) 0.0059(12) 0.0082(11) 0.0013(11)
C12 0.0265(12) 0.0265(15) 0.0242(14) -0.0048(11) 0.0116(10) -0.0017(11)
C13 0.0251(12) 0.0226(15) 0.0324(15) -0.0039(12) 0.0125(11) 0.0019(11)
C14 0.0190(12) 0.0314(16) 0.0327(15) -0.0028(12) 0.0065(11) 0.0055(11)
C15 0.0204(12) 0.0313(16) 0.0247(14) -0.0046(11) 0.0056(10) -0.0002(11)
C16 0.0209(12) 0.0210(14) 0.0195(13) -0.0007(10) 0.0050(10) 0.0021(10)
C17 0.0191(11) 0.0232(14) 0.0206(13) -0.0007(10) 0.0062(10) 0.0020(10)
C18 0.0275(12) 0.0285(16) 0.0188(13) 0.0027(11) 0.0033(10) 0.0000(11)
C19 0.0321(14) 0.0324(16) 0.0250(15) -0.0024(12) 0.0034(11) -0.0020(12)
C20 0.0332(14) 0.0351(17) 0.0256(15) 0.0077(12) 0.0009(11) -0.0004(12)
C21 0.0431(15) 0.0465(19) 0.0176(14) 0.0006(12) 0.0080(12) 0.0016(13)
C22 0.0304(13) 0.0220(15) 0.0248(14) 0.0010(11) 0.0123(11) 0.0038(11)
C23 0.0370(14) 0.0218(15) 0.0328(15) 0.0034(12) 0.0125(12) -0.0008(12)
C24 0.0414(15) 0.0290(16) 0.0305(16) -0.0017(12) 0.0121(13) 0.0079(12)
C25 0.0316(14) 0.0299(16) 0.0253(14) 0.0063(11) 0.0109(11) 0.0105(11)
C26 0.0222(12) 0.0374(17) 0.0242(14) 0.0028(12) 0.0087(11) -0.0024(11)
C27 0.0222(13) 0.0510(19) 0.0313(16) 0.0004(13) 0.0058(11) -0.0063(12)
C28 0.0281(13) 0.056(2) 0.0323(16) 0.0023(14) 0.0149(12) 0.0038(14)
C29 0.0336(14) 0.0420(18) 0.0346(16) 0.0037(13) 0.0111(12) -0.0124(13)
C30 0.0314(14) 0.0374(18) 0.0508(19) 0.0024(15) 0.0139(14) -0.0021(13)
C31 0.0442(17) 0.0336(18) 0.056(2) -0.0065(15) 0.0249(15) 0.0013(14)
C32 0.0419(16) 0.0353(18) 0.0393(17) -0.0028(13) 0.0152(14) -0.0042(14)
C33 0.0367(15) 0.0352(18) 0.0410(18) 0.0085(14) 0.0161(14) 0.0039(13)
C34 0.0459(17) 0.0293(17) 0.0503(19) -0.0005(14) 0.0298(15) 0.0019(13)
C35 0.0469(17) 0.0372(18) 0.0421(18) -0.0050(14) 0.0229(14) -0.0069(14)
C36 0.0400(19) 0.075(3) 0.083(3) -0.006(2) 0.0064(18) 0.0060(18)

loop_
_atom_type_symbol
_atom_type_description
_atom_type_scat_dispersion_real
_atom_type_scat_dispersion_imag
_atom_type_scat_source
C C 0.0033 0.0016 'International Tables Vol C Tables 4.2.6.8 and 6.1.1.4'
H H 0.0000 0.0000 'International Tables Vol C Tables 4.2.6.8 and 6.1.1.4'
B B 0.0013 0.0007 'International Tables Vol C Tables 4.2.6.8 and 6.1.1.4'
F F 0.0171 0.0103 'International Tables Vol C Tables 4.2.6.8 and 6.1.1.4'
P P 0.1023 0.0942 'International Tables Vol C Tables 4.2.6.8 and 6.1.1.4'

loop_
_geom_angle_atom_site_label_1
_geom_angle_atom_site_label_2
_geom_angle_atom_site_label_3
_geom_angle
C16 P1 C22 110.55(11)
C16 P1 C18 109.19(10)
C22 P1 C18 110.52(11)
C16 P1 C26 106.17(11)
C22 P1 C26 111.82(11)
C18 P1 C26 108.46(11)
C13 B1 C17 107.37(19)
C13 B1 C1 115.6(2)
C17 B1 C1 110.36(19)
C13 B1 C7 108.64(19)
C17 B1 C7 110.9(2)
C1 B1 C7 103.97(18)
C2 C1 C6 111.9(2)
C2 C1 B1 127.9(2)
C6 C1 B1 120.1(2)
F1 C2 C3 114.5(2)
F1 C2 C1 120.7(2)
C3 C2 C1 124.8(2)
F2 C3 C4 119.4(2)
F2 C3 C2 120.6(2)
C4 C3 C2 119.9(2)
F3 C4 C5 120.9(2)
F3 C4 C3 120.6(2)
C5 C4 C3 118.5(2)
F4 C5 C4 119.8(2)
F4 C5 C6 120.6(2)
C4 C5 C6 119.6(2)
F5 C6 C5 115.5(2)
F5 C6 C1 119.1(2)
C5 C6 C1 125.3(2)
C12 C7 C8 112.5(2)
C12 C7 B1 127.8(2)
C8 C7 B1 119.7(2)
F6 C8 C9 115.5(2)
F6 C8 C7 119.5(2)
C9 C8 C7 125.0(2)
F7 C9 C10 119.8(2)
F7 C9 C8 120.7(2)
C10 C9 C8 119.5(2)
F8 C10 C9 121.0(2)
F8 C10 C11 120.3(2)
C9 C10 C11 118.7(2)
F9 C11 C10 119.5(2)
F9 C11 C12 120.8(2)
C10 C11 C12 119.8(2)
F10 C12 C11 113.9(2)
F10 C12 C7 121.5(2)
C11 C12 C7 124.6(2)
C14 C13 B1 113.89(19)
C14 C13 H13A 108.8
B1 C13 H13A 108.8
C14 C13 H13B 108.8
B1 C13 H13B 108.8
H13A C13 H13B 107.7
C15 C14 C13 112.4(2)
C15 C14 H14A 109.1
C13 C14 H14A 109.1
C15 C14 H14B 109.1
C13 C14 H14B 109.1
H14A C14 H14B 107.8
C14 C15 C16 110.28(19)
C14 C15 H15A 109.6
C16 C15 H15A 109.6
C14 C15 H15B 109.6
C16 C15 H15B 109.6
H15A C15 H15B 108.1
C15 C16 C17 107.85(18)
C15 C16 P1 115.46(16)
C17 C16 P1 114.93(15)
C15 C16 H16A 105.9
C17 C16 H16A 105.9
P1 C16 H16A 105.9
C16 C17 B1 113.22(18)
C16 C17 H17A 108.9
B1 C17 H17A 108.9
C16 C17 H17B 108.9
B1 C17 H17B 108.9
H17A C17 H17B 107.7
C19 C18 C21 106.0(2)
C19 C18 C20 107.99(19)
C21 C18 C20 107.3(2)
C19 C18 P1 111.68(16)
C21 C18 P1 112.67(16)
C20 C18 P1 110.96(16)
C18 C19 H19A 109.5
C18 C19 H19B 109.5
H19A C19 H19B 109.5
C18 C19 H19C 109.5
H19A C19 H19C 109.5
H19B C19 H19C 109.5
C18 C20 H20A 109.5
C18 C20 H20B 109.5
H20A C20 H20B 109.5
C18 C20 H20C 109.5
H20A C20 H20C 109.5
H20B C20 H20C 109.5
C18 C21 H21A 109.5
C18 C21 H21B 109.5
H21A C21 H21B 109.5
C18 C21 H21C 109.5
H21A C21 H21C 109.5
H21B C21 H21C 109.5
C23 C22 C24 107.6(2)
C23 C22 C25 107.21(19)
C24 C22 C25 107.1(2)
C23 C22 P1 110.42(16)
C24 C22 P1 112.46(17)
C25 C22 P1 111.76(17)
C22 C23 H23A 109.5
C22 C23 H23B 109.5
H23A C23 H23B 109.5
C22 C23 H23C 109.5
H23A C23 H23C 109.5
H23B C23 H23C 109.5
C22 C24 H24A 109.5
C22 C24 H24B 109.5
H24A C24 H24B 109.5
C22 C24 H24C 109.5
H24A C24 H24C 109.5
H24B C24 H24C 109.5
C22 C25 H25A 109.5
C22 C25 H25B 109.5
H25A C25 H25B 109.5
C22 C25 H25C 109.5
H25A C25 H25C 109.5
H25B C25 H25C 109.5
C27 C26 C28 108.0(2)
C27 C26 C29 105.2(2)
C28 C26 C29 108.2(2)
C27 C26 P1 111.84(16)
C28 C26 P1 112.88(18)
C29 C26 P1 110.38(16)
C26 C27 H27A 109.5
C26 C27 H27B 109.5
H27A C27 H27B 109.5
C26 C27 H27C 109.5
H27A C27 H27C 109.5
H27B C27 H27C 109.5
C26 C28 H28A 109.5
C26 C28 H28B 109.5
H28A C28 H28B 109.5
C26 C28 H28C 109.5
H28A C28 H28C 109.5
H28B C28 H28C 109.5
C26 C29 H29A 109.5
C26 C29 H29B 109.5
H29A C29 H29B 109.5
C26 C29 H29C 109.5
H29A C29 H29C 109.5
H29B C29 H29C 109.5
C31 C30 C35 118.2(3)
C31 C30 C36 120.6(3)
C35 C30 C36 121.3(3)
C30 C31 C32 120.8(3)
C30 C31 H31A 119.6
C32 C31 H31A 119.6
C33 C32 C31 120.8(3)
C33 C32 H32A 119.6
C31 C32 H32A 119.6
C32 C33 C34 119.0(3)
C32 C33 H33A 120.5
C34 C33 H33A 120.5
C35 C34 C33 120.5(3)
C35 C34 H34A 119.7
C33 C34 H34A 119.7
C34 C35 C30 120.6(3)
C34 C35 H35A 119.7
C30 C35 H35A 119.7
C30 C36 H36A 109.5
C30 C36 H36B 109.5
H36A C36 H36B 109.5
C30 C36 H36C 109.5
H36A C36 H36C 109.5
H36B C36 H36C 109.5

loop_
_geom_bond_atom_site_label_1
_geom_bond_atom_site_label_2
_geom_bond_distance
P1 C16 1.874(2)
P1 C22 1.890(3)
P1 C18 1.895(2)
P1 C26 1.899(2)
B1 C13 1.626(3)
B1 C17 1.644(3)
B1 C1 1.673(4)
B1 C7 1.673(4)
F1 C2 1.356(2)
F2 C3 1.341(3)
F3 C4 1.345(3)
F4 C5 1.353(3)
F5 C6 1.362(3)
F6 C8 1.353(3)
F7 C9 1.354(3)
F8 C10 1.345(3)
F9 C11 1.346(3)
F10 C12 1.358(3)
C1 C2 1.388(3)
C1 C6 1.392(3)
C2 C3 1.376(3)
C3 C4 1.371(3)
C4 C5 1.363(3)
C5 C6 1.374(3)
C7 C12 1.385(3)
C7 C8 1.389(3)
C8 C9 1.381(3)
C9 C10 1.365(4)
C10 C11 1.373(3)
C11 C12 1.381(3)
C13 C14 1.531(3)
C13 H13A 0.9900
C13 H13B 0.9900
C14 C15 1.525(3)
C14 H14A 0.9900
C14 H14B 0.9900
C15 C16 1.544(3)
C15 H15A 0.9900
C15 H15B 0.9900
C16 C17 1.549(3)
C16 H16A 1.0000
C17 H17A 0.9900
C17 H17B 0.9900
C18 C19 1.543(3)
C18 C21 1.543(3)
C18 C20 1.548(3)
C19 H19A 0.9800
C19 H19B 0.9800
C19 H19C 0.9800
C20 H20A 0.9800
C20 H20B 0.9800
C20 H20C 0.9800
C21 H21A 0.9800
C21 H21B 0.9800
C21 H21C 0.9800
C22 C23 1.540(3)
C22 C24 1.542(3)
C22 C25 1.549(3)
C23 H23A 0.9800
C23 H23B 0.9800
C23 H23C 0.9800
C24 H24A 0.9800
C24 H24B 0.9800
C24 H24C 0.9800
C25 H25A 0.9800
C25 H25B 0.9800
C25 H25C 0.9800
C26 C27 1.538(3)
C26 C28 1.539(3)
C26 C29 1.543(3)
C27 H27A 0.9800
C27 H27B 0.9800
C27 H27C 0.9800
C28 H28A 0.9800
C28 H28B 0.9800
C28 H28C 0.9800
C29 H29A 0.9800
C29 H29B 0.9800
C29 H29C 0.9800
C30 C31 1.374(4)
C30 C35 1.392(4)
C30 C36 1.504(4)
C31 C32 1.385(4)
C31 H31A 0.9500
C32 C33 1.362(4)
C32 H32A 0.9500
C33 C34 1.380(4)
C33 H33A 0.9500
C34 C35 1.375(4)
C34 H34A 0.9500
C35 H35A 0.9500
C36 H36A 0.9800
C36 H36B 0.9800
C36 H36C 0.9800
